data_1555769
loop_
_publ_author_name
'Ghosh, Asit'
'Mandal, Subhajit'
'Chattaraj, Pratim Kumar'
'Banerjee, Prabal'

_publ_section_title
;
 Ring Expansion of Donor-Acceptor Cyclopropane via Substituent Controlled
 Selective N-Transfer of Oxaziridine: Synthetic and Mechanistic Insights.
;
_journal_issue 19
_journal_name_full 'Organic letters'
_journal_page_first 4940
_journal_page_last 4943
_journal_paper_doi 10.1021/acs.orglett.6b02417
_journal_volume 18
_journal_year 2016
_chemical_formula_moiety 'C25 H29 N O9 S'
_chemical_formula_sum 'C25 H29 N O9 S'
_chemical_formula_weight 519.55
_chemical_melting_point 363
_chemical_name_common N-alkylazetidine
_space_group_crystal_system monoclinic
_space_group_IT_number 14
_space_group_name_Hall '-P 2ybc'
_space_group_name_H-M_alt 'P 1 21/c 1'
_atom_sites_solution_hydrogens geom
_audit_creation_method SHELXL-2014
_cell_angle_alpha 90.000(5)
_cell_angle_beta 92.256(5)
_cell_angle_gamma 90.000(5)
_cell_formula_units_Z 8
_cell_length_a 21.365(5)
_cell_length_b 9.334(5)
_cell_length_c 26.587(5)
_cell_measurement_reflns_used 13172
_cell_measurement_temperature 298
_cell_measurement_theta_max 28.3
_cell_measurement_theta_min 2.3
_cell_volume 5298(3)
_computing_cell_refinement 'APEX2 (Bruker, 2014); SAINT (Bruker, 2014)'
_computing_data_collection 'APEX2 (Bruker, 2014)'
_computing_data_reduction 'SAINT (Bruker, 2014);XPREP(Sheldrick,2014)'
_computing_structure_refinement 'SHELXL-2014 (Sheldrick, 2014)'
_computing_structure_solution 'SHELXS-2014 (Sheldrick, 2014)'
_diffrn_ambient_temperature 298
_diffrn_measured_fraction_theta_full 0.999
_diffrn_measured_fraction_theta_max 0.995
_diffrn_measurement_device_type 'Bruker D8 Venture PHOTON 100 CMOS'
_diffrn_measurement_method circular
_diffrn_radiation_type MoK\a
_diffrn_radiation_wavelength 0.71073
_diffrn_reflns_av_R_equivalents 0.0722
_diffrn_reflns_av_unetI/netI 0.0474
_diffrn_reflns_Laue_measured_fraction_full 0.999
_diffrn_reflns_Laue_measured_fraction_max 0.995
_diffrn_reflns_limit_h_max 25
_diffrn_reflns_limit_h_min -28
_diffrn_reflns_limit_k_max 12
_diffrn_reflns_limit_k_min -12
_diffrn_reflns_limit_l_max 35
_diffrn_reflns_limit_l_min -35
_diffrn_reflns_number 147743
_diffrn_reflns_point_group_measured_fraction_full 0.999
_diffrn_reflns_point_group_measured_fraction_max 0.995
_diffrn_reflns_theta_full 25.242
_diffrn_reflns_theta_max 28.341
_diffrn_reflns_theta_min 2.313
_diffrn_source 'fine-focus sealed tube'
_exptl_absorpt_coefficient_mu 0.174
_exptl_absorpt_correction_T_max 0.7457
_exptl_absorpt_correction_T_min 0.6838
_exptl_absorpt_correction_type multi-scan
_exptl_absorpt_process_details SADABS
_exptl_crystal_colour colorless
_exptl_crystal_density_diffrn 1.303
_exptl_crystal_density_meas 1.308
_exptl_crystal_density_method 'not measured'
_exptl_crystal_description block
_exptl_crystal_F_000 2192
_exptl_crystal_size_max 0.36
_exptl_crystal_size_mid 0.24
_exptl_crystal_size_min 0.22
_refine_diff_density_max 0.419
_refine_diff_density_min -0.342
_refine_diff_density_rms 0.048
_refine_ls_extinction_method none
_refine_ls_goodness_of_fit_ref 1.030
_refine_ls_hydrogen_treatment constr
_refine_ls_matrix_type full
_refine_ls_number_parameters 649
_refine_ls_number_reflns 13172
_refine_ls_number_restraints 0
_refine_ls_restrained_S_all 1.030
_refine_ls_R_factor_all 0.1278
_refine_ls_R_factor_gt 0.0632
_refine_ls_shift/su_max 0.001
_refine_ls_shift/su_mean 0.000
_refine_ls_structure_factor_coef Fsqd
_refine_ls_weighting_details 'w=1/[\s^2^(Fo^2^)+(0.0687P)^2^+2.5090P] where P=(Fo^2^+2Fc^2^)/3'
_refine_ls_weighting_scheme calc
_refine_ls_wR_factor_gt 0.1403
_refine_ls_wR_factor_ref 0.1674
_reflns_Friedel_coverage 0.000
_reflns_number_gt 7641
_reflns_number_total 13172
_reflns_threshold_expression 'I > 2\s(I)'
_cod_data_source_file ol6b02417_si_002.cif
_cod_data_source_block shelx
_cod_depositor_comments
;

2022-05-15
Z value and formula fixed to values more according to usual
chemical conventions.                 miguel
;
_cod_original_formula_sum 'C50 H58 N2 O18 S2'
_cod_original_formula_weight 1039.10
_cod_original_formula_moiety 'C50 H58 N2 O18 S2'
_cod_original_formula_units_Z 4
_cod_original_sg_symbol_H-M 'P 21/c'
_cod_database_code 1555769
_shelx_space_group_comment
;
The symmetry employed for this shelxl refinement is uniquely defined
by the following loop, which should always be used as a source of
symmetry information in preference to the above space-group names.
They are only intended as comments.
;
_shelxl_version_number 2014-3

loop_
_space_group_symop_operation_xyz
'x, y, z'
'-x, y+1/2, -z+1/2'
'-x, -y, -z'
'x, -y-1/2, z-1/2'

loop_
_atom_site_label
_atom_site_type_symbol
_atom_site_fract_x
_atom_site_fract_y
_atom_site_fract_z
_atom_site_U_iso_or_equiv
_atom_site_adp_type
_atom_site_occupancy
_atom_site_site_symmetry_order
_atom_site_calc_flag
_atom_site_refinement_flags_posn
_atom_site_refinement_flags_adp
S1 S 0.56375(3) 0.16028(6) 0.12485(2) 0.03827(15) Uani 1 1 d . .
S2 S 0.93483(3) 0.63355(6) -0.13456(2) 0.04551(17) Uani 1 1 d . .
O17 O 0.65830(8) -0.37826(17) -0.05077(6) 0.0498(4) Uani 1 1 d . .
O15 O 0.57794(8) 0.22514(19) 0.07806(7) 0.0575(5) Uani 1 1 d . .
O18 O 0.75039(8) -0.18559(19) -0.04813(6) 0.0538(4) Uani 1 1 d . .
N1 N 0.87762(8) 0.51806(19) -0.14280(6) 0.0359(4) Uani 1 1 d . .
N2 N 0.62044(8) 0.04706(18) 0.13942(6) 0.0314(4) Uani 1 1 d . .
O2 O 0.84721(8) 0.12359(17) 0.05523(6) 0.0536(4) Uani 1 1 d . .
O13 O 0.69740(8) 0.27912(18) 0.17252(6) 0.0546(5) Uani 1 1 d . .
O1 O 0.75521(8) 0.31895(19) 0.05214(6) 0.0538(4) Uani 1 1 d . .
O16 O 0.57124(8) -0.38160(19) 0.01796(7) 0.0600(5) Uani 1 1 d . .
O6 O 0.80307(9) 0.7314(2) -0.18977(7) 0.0628(5) Uani 1 1 d . .
O12 O 0.67488(10) 0.2249(2) 0.25191(6) 0.0687(6) Uani 1 1 d . .
O14 O 0.55428(8) 0.24618(19) 0.16813(7) 0.0620(5) Uani 1 1 d . .
O3 O 0.93145(9) 0.1129(2) -0.01606(7) 0.0645(5) Uani 1 1 d . .
O5 O 0.94432(8) 0.6969(2) -0.18251(8) 0.0724(6) Uani 1 1 d . .
O4 O 0.92142(8) 0.7193(2) -0.09210(8) 0.0723(6) Uani 1 1 d . .
O11 O 0.57515(9) -0.0268(3) 0.23323(7) 0.0770(7) Uani 1 1 d . .
C17 C 0.83257(9) 0.4069(2) -0.06511(8) 0.0337(5) Uani 1 1 d . .
C43 C 0.66831(9) -0.0817(2) 0.06541(7) 0.0315(4) Uani 1 1 d . .
C44 C 0.71195(10) -0.0768(2) 0.02811(7) 0.0344(5) Uani 1 1 d . .
H44 H 0.7433 -0.0075 0.0292 0.041 Uiso 1 1 calc R U
O10 O 0.66887(11) -0.1131(3) 0.25702(8) 0.0856(7) Uani 1 1 d . .
C32 C 0.49649(10) 0.0537(2) 0.11406(8) 0.0378(5) Uani 1 1 d . .
C34 C 0.67616(9) 0.0238(2) 0.10770(7) 0.0322(5) Uani 1 1 d . .
H34 H 0.6918 0.1155 0.0953 0.039 Uiso 1 1 calc R U
O9 O 0.91599(11) 0.3336(3) -0.21326(8) 0.0961(8) Uani 1 1 d . .
C10 C 0.83890(11) 0.4962(3) -0.18979(8) 0.0449(6) Uani 1 1 d . .
C19 C 0.88004(10) 0.3062(2) -0.06305(8) 0.0408(5) Uani 1 1 d . .
H19 H 0.9077 0.2996 -0.0891 0.049 Uiso 1 1 calc R U
C8 C 0.82304(9) 0.5053(2) -0.10950(8) 0.0348(5) Uani 1 1 d . .
H8 H 0.8082 0.5997 -0.0991 0.042 Uiso 1 1 calc R U
C42 C 0.62083(10) -0.1832(2) 0.06382(8) 0.0363(5) Uani 1 1 d . .
H42 H 0.5922 -0.1871 0.0892 0.044 Uiso 1 1 calc R U
C20 C 0.84398(11) 0.2226(2) 0.01670(8) 0.0409(5) Uani 1 1 d . .
C47 C 0.70850(10) -0.1760(2) -0.01078(8) 0.0370(5) Uani 1 1 d . .
C18 C 0.79060(10) 0.4169(2) -0.02677(8) 0.0370(5) Uani 1 1 d . .
H18 H 0.7593 0.4862 -0.0281 0.044 Uiso 1 1 calc R U
O7 O 0.83178(11) 0.6457(3) -0.26398(7) 0.0910(7) Uani 1 1 d . .
C45 C 0.66044(10) -0.2758(2) -0.01347(8) 0.0367(5) Uani 1 1 d . .
C33 C 0.66011(10) 0.0468(2) 0.18707(7) 0.0361(5) Uani 1 1 d . .
C21 C 0.79566(10) 0.3226(2) 0.01364(8) 0.0385(5) Uani 1 1 d . .
C7 C 1.00194(10) 0.5311(2) -0.11821(9) 0.0416(5) Uani 1 1 d . .
C46 C 0.61662(10) -0.2789(2) 0.02384(8) 0.0391(5) Uani 1 1 d . .
C22 C 0.88618(11) 0.2148(2) -0.02174(9) 0.0437(5) Uani 1 1 d . .
C35 C 0.71283(10) -0.0209(3) 0.15673(8) 0.0414(5) Uani 1 1 d . .
H35A H 0.7168 -0.1237 0.1611 0.050 Uiso 1 1 calc R U
H35B H 0.7531 0.0263 0.1616 0.050 Uiso 1 1 calc R U
C36 C 0.63551(12) -0.0426(3) 0.22946(8) 0.0473(6) Uani 1 1 d . .
O8 O 0.82633(13) 0.3293(4) -0.25695(11) 0.1265(11) Uani 1 1 d . .
C9 C 0.78495(10) 0.4493(3) -0.15610(8) 0.0453(6) Uani 1 1 d . .
H9A H 0.7461 0.5006 -0.1629 0.054 Uiso 1 1 calc R U
H9B H 0.7779 0.3466 -0.1558 0.054 Uiso 1 1 calc R U
C31 C 0.46386(12) 0.0028(3) 0.15397(10) 0.0571(7) Uani 1 1 d . .
H31 H 0.4767 0.0254 0.1868 0.069 Uiso 1 1 calc R U
C25 C 0.70234(12) 0.4118(3) 0.04846(10) 0.0586(7) Uani 1 1 d . .
H25A H 0.6776 0.3997 0.0775 0.088 Uiso 1 1 calc R U
H25B H 0.7163 0.5094 0.0467 0.088 Uiso 1 1 calc R U
H25C H 0.6775 0.3890 0.0187 0.088 Uiso 1 1 calc R U
C27 C 0.39143(12) -0.1156(3) 0.09614(12) 0.0596(7) Uani 1 1 d . .
C30 C 0.47606(11) 0.0253(3) 0.06545(9) 0.0542(7) Uani 1 1 d . .
H30 H 0.4975 0.0621 0.0386 0.065 Uiso 1 1 calc R U
C5 C 1.03405(12) 0.4647(3) -0.15544(10) 0.0600(7) Uani 1 1 d . .
H5 H 1.0204 0.4733 -0.1889 0.072 Uiso 1 1 calc R U
C48 C 0.80178(12) -0.0890(3) -0.04650(10) 0.0604(7) Uani 1 1 d . .
H48A H 0.8275 -0.1066 -0.0746 0.091 Uiso 1 1 calc R U
H48B H 0.7865 0.0077 -0.0480 0.091 Uiso 1 1 calc R U
H48C H 0.8261 -0.1027 -0.0157 0.091 Uiso 1 1 calc R U
C11 C 0.85954(14) 0.3785(3) -0.22441(10) 0.0637(8) Uani 1 1 d . .
C14 C 0.82507(12) 0.6326(3) -0.21975(10) 0.0571(7) Uani 1 1 d . .
C39 C 0.67724(11) 0.1946(3) 0.20837(9) 0.0440(6) Uani 1 1 d . .
C6 C 1.02299(12) 0.5212(3) -0.06876(10) 0.0592(7) Uani 1 1 d . .
H6 H 1.0018 0.5672 -0.0435 0.071 Uiso 1 1 calc R U
C37 C 0.54540(15) -0.0849(4) 0.27711(10) 0.0764(9) Uani 1 1 d . .
H37A H 0.5083 -0.1389 0.2667 0.092 Uiso 1 1 calc R U
H37B H 0.5740 -0.1486 0.2954 0.092 Uiso 1 1 calc R U
C50 C 0.52958(15) -0.4012(3) 0.05736(12) 0.0770(9) Uani 1 1 d . .
H50A H 0.5003 -0.4759 0.0484 0.116 Uiso 1 1 calc R U
H50B H 0.5528 -0.4273 0.0876 0.116 Uiso 1 1 calc R U
H50C H 0.5072 -0.3137 0.0628 0.116 Uiso 1 1 calc R U
C29 C 0.42325(12) -0.0586(3) 0.05681(11) 0.0657(8) Uani 1 1 d . .
H29 H 0.4091 -0.0767 0.0239 0.079 Uiso 1 1 calc R U
C2 C 1.10811(13) 0.3718(3) -0.09369(13) 0.0663(8) Uani 1 1 d . .
C24 C 0.87563(17) 0.1714(4) 0.10106(11) 0.0831(10) Uani 1 1 d . .
H24A H 0.8756 0.0951 0.1253 0.125 Uiso 1 1 calc R U
H24B H 0.9180 0.2000 0.0956 0.125 Uiso 1 1 calc R U
H24C H 0.8526 0.2515 0.1134 0.125 Uiso 1 1 calc R U
C49 C 0.63159(17) -0.3327(4) -0.09718(10) 0.0831(11) Uani 1 1 d . .
H49A H 0.6320 -0.4104 -0.1208 0.125 Uiso 1 1 calc R U
H49B H 0.5892 -0.3027 -0.0928 0.125 Uiso 1 1 calc R U
H49C H 0.6553 -0.2539 -0.1097 0.125 Uiso 1 1 calc R U
C40 C 0.71858(18) 0.4211(3) 0.18694(13) 0.0815(10) Uani 1 1 d . .
H40A H 0.7385 0.4174 0.2203 0.098 Uiso 1 1 calc R U
H40B H 0.7494 0.4537 0.1637 0.098 Uiso 1 1 calc R U
C3 C 1.07619(13) 0.4419(4) -0.05732(12) 0.0715(9) Uani 1 1 d . .
H3 H 1.0908 0.4358 -0.0240 0.086 Uiso 1 1 calc R U
C28 C 0.41188(13) -0.0820(3) 0.14453(12) 0.0667(8) Uani 1 1 d . .
H28 H 0.3901 -0.1173 0.1715 0.080 Uiso 1 1 calc R U
C4 C 1.08685(13) 0.3850(3) -0.14271(13) 0.0719(9) Uani 1 1 d . .
H4 H 1.1083 0.3394 -0.1679 0.086 Uiso 1 1 calc R U
C23 C 0.97035(16) 0.0874(4) -0.05735(12) 0.0883(11) Uani 1 1 d . .
H23A H 1.0001 0.0136 -0.0485 0.132 Uiso 1 1 calc R U
H23B H 0.9450 0.0575 -0.0861 0.132 Uiso 1 1 calc R U
H23C H 0.9922 0.1738 -0.0653 0.132 Uiso 1 1 calc R U
C15 C 0.7882(2) 0.8678(4) -0.21298(15) 0.1034(13) Uani 1 1 d . .
H15A H 0.8259 0.9093 -0.2261 0.124 Uiso 1 1 calc R U
H15B H 0.7583 0.8536 -0.2410 0.124 Uiso 1 1 calc R U
C26 C 0.33508(16) -0.2114(4) 0.08674(16) 0.1005(12) Uani 1 1 d . .
H26A H 0.3191 -0.2408 0.1184 0.151 Uiso 1 1 calc R U
H26B H 0.3032 -0.1598 0.0678 0.151 Uiso 1 1 calc R U
H26C H 0.3472 -0.2943 0.0681 0.151 Uiso 1 1 calc R U
C38 C 0.5285(2) 0.0339(4) 0.30884(13) 0.1085(14) Uani 1 1 d . .
H38A H 0.5087 -0.0019 0.3381 0.163 Uiso 1 1 calc R U
H38B H 0.5655 0.0864 0.3190 0.163 Uiso 1 1 calc R U
H38C H 0.5000 0.0961 0.2904 0.163 Uiso 1 1 calc R U
C1 C 1.16576(17) 0.2818(4) -0.08084(18) 0.1142(15) Uani 1 1 d . .
H1A H 1.1743 0.2837 -0.0451 0.171 Uiso 1 1 calc R U
H1B H 1.1584 0.1848 -0.0915 0.171 Uiso 1 1 calc R U
H1C H 1.2010 0.3200 -0.0977 0.171 Uiso 1 1 calc R U
C16 C 0.7640(4) 0.9581(6) -0.17970(17) 0.230(4) Uani 1 1 d . .
H16A H 0.7545 1.0479 -0.1959 0.346 Uiso 1 1 calc R U
H16B H 0.7264 0.9177 -0.1671 0.346 Uiso 1 1 calc R U
H16C H 0.7938 0.9734 -0.1523 0.346 Uiso 1 1 calc R U
C12 C 0.9384(2) 0.2097(6) -0.24111(16) 0.1314(18) Uani 1 1 d . .
H12A H 0.9035 0.1635 -0.2591 0.158 Uiso 1 1 calc R U
H12B H 0.9682 0.2406 -0.2655 0.158 Uiso 1 1 calc R U
C41 C 0.6676(2) 0.5208(4) 0.18687(18) 0.1322(18) Uani 1 1 d . .
H41A H 0.6830 0.6138 0.1966 0.198 Uiso 1 1 calc R U
H41B H 0.6482 0.5259 0.1537 0.198 Uiso 1 1 calc R U
H41C H 0.6373 0.4896 0.2103 0.198 Uiso 1 1 calc R U
C13 C 0.9680(3) 0.1105(5) -0.20621(17) 0.154(2) Uani 1 1 d . .
H13A H 0.9828 0.0290 -0.2242 0.230 Uiso 1 1 calc R U
H13B H 1.0026 0.1566 -0.1888 0.230 Uiso 1 1 calc R U
H13C H 0.9382 0.0798 -0.1823 0.230 Uiso 1 1 calc R U

loop_
_atom_site_aniso_label
_atom_site_aniso_U_11
_atom_site_aniso_U_22
_atom_site_aniso_U_33
_atom_site_aniso_U_23
_atom_site_aniso_U_13
_atom_site_aniso_U_12
S1 0.0347(3) 0.0334(3) 0.0471(3) -0.0032(2) 0.0061(2) 0.0013(2)
S2 0.0336(3) 0.0409(3) 0.0625(4) 0.0079(3) 0.0071(3) 0.0003(3)
O17 0.0656(11) 0.0419(9) 0.0415(9) -0.0171(7) -0.0037(8) 0.0080(8)
O15 0.0489(10) 0.0573(11) 0.0664(11) 0.0269(9) 0.0041(8) -0.0016(8)
O18 0.0536(10) 0.0614(11) 0.0477(10) -0.0201(8) 0.0200(8) -0.0036(9)
N1 0.0296(9) 0.0453(10) 0.0332(9) 0.0050(8) 0.0063(7) 0.0031(8)
N2 0.0320(9) 0.0356(9) 0.0269(8) -0.0043(7) 0.0044(7) -0.0016(7)
O2 0.0700(12) 0.0441(9) 0.0459(10) 0.0180(8) -0.0056(8) -0.0045(8)
O13 0.0730(12) 0.0450(10) 0.0456(10) -0.0083(8) 0.0013(8) -0.0239(9)
O1 0.0559(11) 0.0597(11) 0.0470(10) 0.0193(8) 0.0183(8) 0.0048(9)
O16 0.0645(12) 0.0560(11) 0.0601(11) -0.0195(9) 0.0098(9) -0.0261(9)
O6 0.0682(12) 0.0642(12) 0.0556(11) 0.0231(10) -0.0014(9) 0.0187(10)
O12 0.0942(15) 0.0741(13) 0.0379(10) -0.0215(9) 0.0045(9) -0.0170(11)
O14 0.0523(11) 0.0529(11) 0.0815(13) -0.0331(10) 0.0114(9) 0.0034(8)
O3 0.0644(12) 0.0624(12) 0.0672(12) 0.0206(10) 0.0074(9) 0.0309(10)
O5 0.0458(11) 0.0794(14) 0.0926(14) 0.0516(12) 0.0096(10) -0.0002(10)
O4 0.0515(11) 0.0595(12) 0.1061(16) -0.0342(11) 0.0067(10) -0.0002(9)
O11 0.0539(12) 0.1270(19) 0.0506(11) 0.0407(12) 0.0090(9) -0.0130(12)
C17 0.0319(11) 0.0344(11) 0.0347(11) 0.0030(9) 0.0014(9) -0.0005(9)
C43 0.0334(11) 0.0328(11) 0.0282(10) -0.0020(8) 0.0004(8) 0.0043(9)
C44 0.0328(11) 0.0354(11) 0.0353(11) -0.0046(9) 0.0039(9) 0.0007(9)
O10 0.0894(16) 0.0971(17) 0.0711(14) 0.0395(13) 0.0117(12) 0.0174(13)
C32 0.0308(11) 0.0404(12) 0.0424(12) 0.0016(10) 0.0032(9) 0.0036(9)
C34 0.0301(11) 0.0350(11) 0.0317(11) -0.0058(9) 0.0047(8) -0.0014(9)
O9 0.0800(16) 0.125(2) 0.0831(15) -0.0491(15) 0.0054(12) 0.0366(15)
C10 0.0397(13) 0.0603(15) 0.0349(12) 0.0011(11) 0.0038(10) 0.0006(11)
C19 0.0394(13) 0.0411(13) 0.0424(12) 0.0069(10) 0.0066(10) 0.0053(10)
C8 0.0297(11) 0.0384(12) 0.0368(12) 0.0067(9) 0.0061(9) 0.0039(9)
C42 0.0384(12) 0.0379(12) 0.0330(11) -0.0049(9) 0.0059(9) -0.0031(10)
C20 0.0476(13) 0.0348(12) 0.0399(12) 0.0096(10) -0.0034(10) -0.0056(10)
C47 0.0401(12) 0.0405(12) 0.0307(11) -0.0045(9) 0.0059(9) 0.0081(10)
C18 0.0353(12) 0.0358(12) 0.0401(12) 0.0059(10) 0.0036(9) 0.0017(9)
O7 0.1056(18) 0.127(2) 0.0412(11) 0.0292(12) 0.0068(11) 0.0021(15)
C45 0.0448(13) 0.0326(11) 0.0325(11) -0.0073(9) -0.0028(9) 0.0070(10)
C33 0.0384(12) 0.0421(12) 0.0275(10) -0.0029(9) -0.0010(9) -0.0045(10)
C21 0.0414(13) 0.0370(12) 0.0375(12) 0.0049(10) 0.0044(10) -0.0048(10)
C7 0.0323(12) 0.0434(13) 0.0495(14) 0.0071(11) 0.0046(10) -0.0028(10)
C46 0.0421(13) 0.0336(12) 0.0414(12) -0.0054(10) -0.0016(10) -0.0036(10)
C22 0.0437(13) 0.0365(12) 0.0504(14) 0.0074(11) -0.0043(11) 0.0063(10)
C35 0.0374(12) 0.0507(14) 0.0359(12) -0.0073(10) -0.0021(9) -0.0002(10)
C36 0.0558(16) 0.0550(15) 0.0312(12) 0.0015(11) 0.0008(11) -0.0073(12)
O8 0.101(2) 0.161(3) 0.115(2) -0.081(2) -0.0194(16) 0.0106(19)
C9 0.0357(12) 0.0602(15) 0.0399(13) 0.0087(11) 0.0014(10) -0.0003(11)
C31 0.0441(15) 0.0816(19) 0.0453(14) 0.0098(13) -0.0013(11) -0.0108(14)
C25 0.0548(16) 0.0676(18) 0.0551(16) 0.0140(13) 0.0242(13) 0.0045(14)
C27 0.0374(14) 0.0536(16) 0.087(2) -0.0034(15) -0.0057(14) -0.0048(12)
C30 0.0437(14) 0.0763(19) 0.0429(14) -0.0055(13) 0.0051(11) -0.0027(13)
C5 0.0484(15) 0.081(2) 0.0507(15) 0.0046(14) 0.0064(12) 0.0136(14)
C48 0.0557(16) 0.0711(18) 0.0565(16) -0.0111(14) 0.0262(13) -0.0038(14)
C11 0.0573(18) 0.084(2) 0.0503(16) -0.0107(15) 0.0086(13) 0.0006(16)
C14 0.0471(15) 0.080(2) 0.0438(15) 0.0200(14) -0.0011(12) 0.0013(14)
C39 0.0459(14) 0.0501(14) 0.0359(13) -0.0102(11) 0.0003(10) -0.0082(11)
C6 0.0454(15) 0.081(2) 0.0503(15) -0.0022(14) -0.0038(12) -0.0044(14)
C37 0.073(2) 0.107(3) 0.0505(17) 0.0240(17) 0.0200(14) -0.0228(19)
C50 0.076(2) 0.075(2) 0.082(2) -0.0220(17) 0.0269(17) -0.0374(17)
C29 0.0465(16) 0.089(2) 0.0605(17) -0.0181(16) -0.0066(13) -0.0050(15)
C2 0.0404(15) 0.0606(18) 0.097(2) 0.0169(17) -0.0126(15) 0.0030(13)
C24 0.116(3) 0.077(2) 0.0542(18) 0.0232(16) -0.0261(18) -0.014(2)
C49 0.116(3) 0.084(2) 0.0471(17) -0.0244(16) -0.0261(17) 0.024(2)
C40 0.110(3) 0.0521(18) 0.080(2) -0.0108(16) -0.0142(19) -0.0302(19)
C3 0.0515(17) 0.096(2) 0.0648(19) 0.0154(18) -0.0191(15) -0.0054(17)
C28 0.0457(16) 0.083(2) 0.0714(19) 0.0247(16) 0.0045(14) -0.0129(15)
C4 0.0478(16) 0.084(2) 0.085(2) -0.0062(18) 0.0091(15) 0.0204(15)
C23 0.088(2) 0.092(2) 0.086(2) 0.0260(19) 0.0231(19) 0.056(2)
C15 0.128(3) 0.080(3) 0.101(3) 0.044(2) -0.013(2) 0.027(2)
C26 0.060(2) 0.090(3) 0.150(4) -0.012(2) -0.011(2) -0.0287(19)
C38 0.153(4) 0.104(3) 0.071(2) 0.003(2) 0.041(2) -0.032(3)
C1 0.067(2) 0.100(3) 0.173(4) 0.030(3) -0.031(2) 0.025(2)
C16 0.496(13) 0.120(4) 0.077(3) 0.021(3) 0.034(5) 0.159(6)
C12 0.146(4) 0.158(4) 0.090(3) -0.052(3) 0.014(3) 0.077(4)
C41 0.186(5) 0.062(2) 0.145(4) -0.021(2) -0.049(3) 0.000(3)
C13 0.242(6) 0.118(4) 0.102(3) -0.027(3) 0.015(4) 0.065(4)

loop_
_atom_type_symbol
_atom_type_description
_atom_type_scat_dispersion_real
_atom_type_scat_dispersion_imag
_atom_type_scat_source
C C 0.0033 0.0016 'International Tables Vol C Tables 4.2.6.8 and 6.1.1.4'
H H 0.0000 0.0000 'International Tables Vol C Tables 4.2.6.8 and 6.1.1.4'
N N 0.0061 0.0033 'International Tables Vol C Tables 4.2.6.8 and 6.1.1.4'
O O 0.0106 0.0060 'International Tables Vol C Tables 4.2.6.8 and 6.1.1.4'
S S 0.1246 0.1234 'International Tables Vol C Tables 4.2.6.8 and 6.1.1.4'

loop_
_geom_angle_atom_site_label_1
_geom_angle_atom_site_label_2
_geom_angle_atom_site_label_3
_geom_angle
O14 S1 O15 120.51(12)
O14 S1 N2 107.37(10)
O15 S1 N2 107.38(9)
O14 S1 C32 107.98(11)
O15 S1 C32 107.31(11)
N2 S1 C32 105.33(10)
O4 S2 O5 121.05(14)
O4 S2 N1 107.70(10)
O5 S2 N1 106.56(11)
O4 S2 C7 107.26(12)
O5 S2 C7 107.59(11)
N1 S2 C7 105.74(10)
C45 O17 C49 115.03(19)
C47 O18 C48 117.66(18)
C10 N1 C8 93.77(15)
C10 N1 S2 126.22(15)
C8 N1 S2 124.62(14)
C33 N2 C34 92.30(14)
C33 N2 S1 126.06(13)
C34 N2 S1 123.65(13)
C20 O2 C24 115.9(2)
C39 O13 C40 117.6(2)
C21 O1 C25 117.19(17)
C46 O16 C50 118.07(19)
C14 O6 C15 115.9(2)
C22 O3 C23 117.7(2)
C36 O11 C37 118.9(2)
C19 C17 C18 120.76(19)
C19 C17 C8 121.54(19)
C18 C17 C8 117.67(18)
C42 C43 C44 120.76(19)
C42 C43 C34 122.10(18)
C44 C43 C34 117.12(18)
C47 C44 C43 119.5(2)
C30 C32 C31 120.5(2)
C30 C32 S1 119.28(18)
C31 C32 S1 120.24(18)
C43 C34 N2 116.65(16)
C43 C34 C35 119.43(18)
N2 C34 C35 87.26(14)
C11 O9 C12 117.3(3)
N1 C10 C11 116.5(2)
N1 C10 C14 114.5(2)
C11 C10 C14 110.1(2)
N1 C10 C9 87.42(16)
C11 C10 C9 112.8(2)
C14 C10 C9 113.9(2)
C17 C19 C22 119.6(2)
N1 C8 C17 115.39(16)
N1 C8 C9 87.17(15)
C17 C8 C9 118.26(19)
C43 C42 C46 119.21(19)
O2 C20 C21 120.5(2)
O2 C20 C22 119.7(2)
C21 C20 C22 119.55(19)
O18 C47 C45 115.09(18)
O18 C47 C44 124.6(2)
C45 C47 C44 120.29(19)
C17 C18 C21 119.5(2)
O17 C45 C47 120.48(19)
O17 C45 C46 119.6(2)
C47 C45 C46 119.71(19)
N2 C33 C36 115.44(18)
N2 C33 C39 115.56(18)
C36 C33 C39 107.84(18)
N2 C33 C35 87.65(14)
C36 C33 C35 116.4(2)
C39 C33 C35 113.15(18)
O1 C21 C18 124.2(2)
O1 C21 C20 115.45(19)
C18 C21 C20 120.3(2)
C5 C7 C6 120.3(2)
C5 C7 S2 119.42(19)
C6 C7 S2 120.3(2)
O16 C46 C42 124.2(2)
O16 C46 C45 115.30(19)
C42 C46 C45 120.5(2)
O3 C22 C20 115.7(2)
O3 C22 C19 124.1(2)
C20 C22 C19 120.2(2)
C33 C35 C34 88.52(15)
O10 C36 O11 125.4(2)
O10 C36 C33 122.9(2)
O11 C36 C33 111.6(2)
C8 C9 C10 89.29(16)
C32 C31 C28 119.1(2)
C29 C27 C28 118.2(2)
C29 C27 C26 121.1(3)
C28 C27 C26 120.6(3)
C32 C30 C29 119.5(2)
C7 C5 C4 119.5(3)
O8 C11 O9 124.3(3)
O8 C11 C10 123.0(3)
O9 C11 C10 112.7(2)
O7 C14 O6 125.6(3)
O7 C14 C10 124.8(3)
O6 C14 C10 109.6(2)
O12 C39 O13 125.7(2)
O12 C39 C33 123.6(2)
O13 C39 C33 110.56(18)
C7 C6 C3 118.8(3)
C38 C37 O11 108.0(3)
C27 C29 C30 121.1(3)
C4 C2 C3 118.2(3)
C4 C2 C1 120.0(3)
C3 C2 C1 121.8(3)
C41 C40 O13 111.4(3)
C2 C3 C6 121.9(3)
C31 C28 C27 121.6(3)
C2 C4 C5 121.2(3)
C16 C15 O6 110.9(3)
C13 C12 O9 109.0(3)

loop_
_geom_bond_atom_site_label_1
_geom_bond_atom_site_label_2
_geom_bond_distance
S1 O14 1.4234(17)
S1 O15 1.4269(17)
S1 N2 1.6422(18)
S1 C32 1.762(2)
S2 O4 1.422(2)
S2 O5 1.4269(19)
S2 N1 1.6380(19)
S2 C7 1.764(2)
O17 C45 1.377(2)
O17 C49 1.405(3)
O18 C47 1.366(2)
O18 C48 1.420(3)
N1 C10 1.485(3)
N1 C8 1.496(2)
N2 C33 1.496(3)
N2 C34 1.502(2)
O2 C20 1.380(3)
O2 C24 1.412(3)
O13 C39 1.323(3)
O13 C40 1.447(3)
O1 C21 1.366(3)
O1 C25 1.424(3)
O16 C46 1.368(3)
O16 C50 1.413(3)
O6 C14 1.317(3)
O6 C15 1.445(3)
O12 C39 1.195(3)
O3 C22 1.361(3)
O3 C23 1.423(3)
O11 C36 1.306(3)
O11 C37 1.455(3)
C17 C19 1.382(3)
C17 C18 1.387(3)
C17 C8 1.503(3)
C43 C42 1.388(3)
C43 C44 1.388(3)
C43 C34 1.499(3)
C44 C47 1.388(3)
O10 C36 1.199(3)
C32 C30 1.374(3)
C32 C31 1.377(3)
C34 C35 1.552(3)
O9 C11 1.300(3)
O9 C12 1.464(4)
C10 C11 1.510(4)
C10 C14 1.524(4)
C10 C9 1.550(3)
C19 C22 1.393(3)
C8 C9 1.546(3)
C42 C46 1.389(3)
C20 C21 1.391(3)
C20 C22 1.391(3)
C47 C45 1.386(3)
C18 C21 1.390(3)
O7 C14 1.197(3)
C45 C46 1.391(3)
C33 C36 1.513(3)
C33 C39 1.530(3)
C33 C35 1.546(3)
C7 C5 1.374(3)
C7 C6 1.376(3)
O8 C11 1.189(3)
C31 C28 1.379(4)
C27 C29 1.377(4)
C27 C28 1.379(4)
C27 C26 1.513(4)
C30 C29 1.385(4)
C5 C4 1.382(4)
C6 C3 1.381(4)
C37 C38 1.448(5)
C2 C4 1.369(4)
C2 C3 1.371(4)
C2 C1 1.518(4)
C40 C41 1.433(5)
C15 C16 1.341(6)
C12 C13 1.439(6)
